data_4117838
loop_
_publ_author_name
'Brian D. Rekken'
'Thomas M. Brown'
'James C. Fettinger'
'Heikki M. Tuononen'
'Philip P. Power'

_publ_section_title
;
 Isolation of a Stable, Acyclic, Two-Coordinate Silylene
;
_journal_name_full 'Journal of the American Chemical Society'
_journal_page_first 6504
_journal_page_last 6507
_journal_paper_doi 10.1021/ja301091v
_journal_volume 134
_journal_year 2012
_chemical_formula_moiety 'C48 H50 S2 Si'
_chemical_formula_sum 'C48 H50 S2 Si'
_chemical_formula_weight 719.09
_chemical_name_systematic
; 
 ? 
;
_space_group_IT_number 14
_symmetry_cell_setting monoclinic
_symmetry_space_group_name_Hall '-P 2ybc'
_symmetry_space_group_name_H-M 'P 1 21/c 1'
_atom_sites_solution_hydrogens geom
_atom_sites_solution_primary direct
_atom_sites_solution_secondary difmap
_audit_creation_method SHELXL-97
_cell_angle_alpha 90.00
_cell_angle_beta 95.2070(10)
_cell_angle_gamma 90.00
_cell_formula_units_Z 4
_cell_length_a 13.3874(7)
_cell_length_b 18.7441(10)
_cell_length_c 15.9982(8)
_cell_measurement_reflns_used 9844
_cell_measurement_temperature 90(2)
_cell_measurement_theta_max 29.15
_cell_measurement_theta_min 2.19
_cell_volume 3997.9(4)
_computing_cell_refinement 'SAINT (7.68A) (Bruker, 2009)'
_computing_data_collection 'Apex2 (2010-11.3) (Bruker, 2010)'
_computing_data_reduction 'SAINT (7.68A) (Bruker, 2009)'
_computing_molecular_graphics 'Bruker SHELXTL'
_computing_publication_material 'Bruker SHELXTL'
_computing_structure_refinement 'SHELXL-97 (Sheldrick, 2008)'
_computing_structure_solution 'SHELXS-97 (Sheldrick, 2008)'
_diffrn_ambient_temperature 90(2)
_diffrn_measured_fraction_theta_full 1.000
_diffrn_measured_fraction_theta_max 1.000
_diffrn_measurement_device_type 'Bruker APEX-II CCD'
_diffrn_measurement_method '\f and \w scans'
_diffrn_radiation_monochromator graphite
_diffrn_radiation_source 'fine-focus sealed tube'
_diffrn_radiation_type MoK\a
_diffrn_radiation_wavelength 0.71073
_diffrn_reflns_av_R_equivalents 0.0241
_diffrn_reflns_av_sigmaI/netI 0.0185
_diffrn_reflns_limit_h_max 17
_diffrn_reflns_limit_h_min -17
_diffrn_reflns_limit_k_max 24
_diffrn_reflns_limit_k_min -24
_diffrn_reflns_limit_l_max 20
_diffrn_reflns_limit_l_min -20
_diffrn_reflns_number 35882
_diffrn_reflns_theta_full 27.50
_diffrn_reflns_theta_max 27.50
_diffrn_reflns_theta_min 1.68
_exptl_absorpt_coefficient_mu 0.196
_exptl_absorpt_correction_T_max 0.9652
_exptl_absorpt_correction_T_min 0.9169
_exptl_absorpt_correction_type multi-scan
_exptl_absorpt_process_details 'SADABS 2008/1 (Sheldrick, 2008)'
_exptl_crystal_colour Colorless
_exptl_crystal_density_diffrn 1.195
_exptl_crystal_description 'Egg-Shaped Plate'
_exptl_crystal_F_000 1536
_exptl_crystal_size_max 0.45
_exptl_crystal_size_mid 0.35
_exptl_crystal_size_min 0.18
_refine_diff_density_max 0.371
_refine_diff_density_min -0.253
_refine_diff_density_rms 0.047
_refine_ls_extinction_method none
_refine_ls_goodness_of_fit_ref 1.052
_refine_ls_hydrogen_treatment constr
_refine_ls_matrix_type full
_refine_ls_number_parameters 472
_refine_ls_number_reflns 9191
_refine_ls_number_restraints 0
_refine_ls_restrained_S_all 1.052
_refine_ls_R_factor_all 0.0438
_refine_ls_R_factor_gt 0.0357
_refine_ls_shift/su_max 0.001
_refine_ls_shift/su_mean 0.000
_refine_ls_structure_factor_coef Fsqd
_refine_ls_weighting_details 'calc w=1/[\s^2^(Fo^2^)+(0.0516P)^2^+1.6200P] where P=(Fo^2^+2Fc^2^)/3'
_refine_ls_weighting_scheme calc
_refine_ls_wR_factor_gt 0.0937
_refine_ls_wR_factor_ref 0.0991
_reflns_number_gt 7851
_reflns_number_total 9191
_reflns_threshold_expression >2sigma(I)
_cod_data_source_file ja301091v_si_002.cif
_cod_data_source_block bdr174fmi
_cod_original_sg_symbol_H-M 'P 21/c'
_cod_database_code 4117838

loop_
_symmetry_equiv_pos_as_xyz
'x, y, z'
'-x, y+1/2, -z+1/2'
'-x, -y, -z'
'x, -y-1/2, z-1/2'

loop_
_atom_site_label
_atom_site_type_symbol
_atom_site_fract_x
_atom_site_fract_y
_atom_site_fract_z
_atom_site_U_iso_or_equiv
_atom_site_adp_type
_atom_site_occupancy
_atom_site_symmetry_multiplicity
_atom_site_calc_flag
_atom_site_refinement_flags
S1 S 0.87046(2) 0.162004(18) 0.69176(2) 0.01985(8) Uani 1 1 d .
Si1 Si 0.76685(3) 0.14166(2) 0.78497(2) 0.02234(9) Uani 1 1 d .
C1 C 0.97235(9) 0.20246(7) 0.75504(8) 0.0187(3) Uani 1 1 d .
S2 S 0.64693(2) 0.125129(19) 0.68755(2) 0.02279(9) Uani 1 1 d .
C2 C 0.95741(10) 0.25756(7) 0.81240(8) 0.0205(3) Uani 1 1 d .
C3 C 1.04181(11) 0.29015(8) 0.85450(9) 0.0256(3) Uani 1 1 d .
H3A H 1.0327 0.3278 0.8928 0.031 Uiso 1 1 calc R
C4 C 1.13814(11) 0.26868(8) 0.84150(10) 0.0281(3) Uani 1 1 d .
H4A H 1.1943 0.2912 0.8709 0.034 Uiso 1 1 calc R
C5 C 1.15209(10) 0.21408(8) 0.78532(9) 0.0254(3) Uani 1 1 d .
H5A H 1.2183 0.1994 0.7767 0.030 Uiso 1 1 calc R
C6 C 1.07051(10) 0.18032(7) 0.74119(8) 0.0205(3) Uani 1 1 d .
C7 C 0.85700(10) 0.28423(7) 0.83322(8) 0.0203(3) Uani 1 1 d .
C8 C 0.79791(11) 0.32809(7) 0.77709(9) 0.0226(3) Uani 1 1 d .
C9 C 0.71073(11) 0.35824(7) 0.80335(10) 0.0250(3) Uani 1 1 d .
H9A H 0.6704 0.3875 0.7653 0.030 Uiso 1 1 calc R
C10 C 0.68095(10) 0.34693(8) 0.88300(10) 0.0250(3) Uani 1 1 d .
C11 C 0.73897(11) 0.30203(8) 0.93733(9) 0.0261(3) Uani 1 1 d .
H11A H 0.7183 0.2926 0.9915 0.031 Uiso 1 1 calc R
C12 C 0.82653(10) 0.27072(8) 0.91393(9) 0.0236(3) Uani 1 1 d .
C13 C 0.82631(13) 0.34336(9) 0.68990(10) 0.0316(3) Uani 1 1 d .
H13A H 0.7996 0.3900 0.6714 0.047 Uiso 1 1 calc R
H13B H 0.7983 0.3063 0.6514 0.047 Uiso 1 1 calc R
H13C H 0.8995 0.3437 0.6902 0.047 Uiso 1 1 calc R
C14 C 0.58966(11) 0.38322(9) 0.91215(11) 0.0323(3) Uani 1 1 d .
H14A H 0.5660 0.4200 0.8715 0.049 Uiso 1 1 calc R
H14B H 0.6072 0.4054 0.9670 0.049 Uiso 1 1 calc R
H14C H 0.5365 0.3479 0.9169 0.049 Uiso 1 1 calc R
C15 C 0.88536(12) 0.22178(9) 0.97522(9) 0.0319(3) Uani 1 1 d .
H15A H 0.8395 0.1985 1.0111 0.048 Uiso 1 1 calc R
H15B H 0.9351 0.2496 1.0101 0.048 Uiso 1 1 calc R
H15C H 0.9196 0.1855 0.9442 0.048 Uiso 1 1 calc R
C16 C 1.08953(9) 0.12468(7) 0.67747(9) 0.0201(3) Uani 1 1 d .
C17 C 1.12287(10) 0.14668(7) 0.60097(9) 0.0205(3) Uani 1 1 d .
C18 C 1.14071(10) 0.09508(8) 0.54101(9) 0.0232(3) Uani 1 1 d .
H18A H 1.1625 0.1099 0.4889 0.028 Uiso 1 1 calc R
C19 C 1.12758(10) 0.02257(8) 0.55538(9) 0.0255(3) Uani 1 1 d .
C20 C 1.09777(11) 0.00195(8) 0.63287(10) 0.0274(3) Uani 1 1 d .
H20A H 1.0906 -0.0474 0.6443 0.033 Uiso 1 1 calc R
C21 C 1.07804(10) 0.05146(8) 0.69424(9) 0.0243(3) Uani 1 1 d .
C22 C 1.14083(11) 0.22466(8) 0.58358(9) 0.0250(3) Uani 1 1 d .
H22A H 1.1414 0.2320 0.5230 0.037 Uiso 1 1 calc R
H22B H 1.2055 0.2393 0.6120 0.037 Uiso 1 1 calc R
H22C H 1.0872 0.2533 0.6045 0.037 Uiso 1 1 calc R
C23 C 1.14638(12) -0.03165(9) 0.48850(11) 0.0330(3) Uani 1 1 d .
H23A H 1.1108 -0.0760 0.4990 0.050 Uiso 1 1 calc R
H23B H 1.2185 -0.0412 0.4899 0.050 Uiso 1 1 calc R
H23C H 1.1220 -0.0128 0.4332 0.050 Uiso 1 1 calc R
C24 C 1.04626(13) 0.02704(9) 0.77770(11) 0.0352(4) Uani 1 1 d .
H24A H 1.0428 -0.0252 0.7786 0.053 Uiso 1 1 calc R
H24B H 0.9801 0.0469 0.7859 0.053 Uiso 1 1 calc R
H24C H 1.0952 0.0435 0.8228 0.053 Uiso 1 1 calc R
C25 C 0.54638(9) 0.08807(7) 0.74004(8) 0.0185(3) Uani 1 1 d .
C26 C 0.55946(10) 0.03538(7) 0.80304(8) 0.0195(3) Uani 1 1 d .
C27 C 0.47385(10) 0.00583(7) 0.83395(9) 0.0219(3) Uani 1 1 d .
H27A H 0.4817 -0.0293 0.8769 0.026 Uiso 1 1 calc R
C28 C 0.37803(10) 0.02662(7) 0.80331(9) 0.0226(3) Uani 1 1 d .
H28A H 0.3211 0.0054 0.8246 0.027 Uiso 1 1 calc R
C29 C 0.36575(10) 0.07853(7) 0.74145(9) 0.0213(3) Uani 1 1 d .
H29A H 0.3001 0.0924 0.7201 0.026 Uiso 1 1 calc R
C30 C 0.44896(10) 0.11060(7) 0.71014(8) 0.0186(3) Uani 1 1 d .
C31 C 0.65938(10) 0.00881(7) 0.84118(8) 0.0203(3) Uani 1 1 d .
C32 C 0.69263(11) 0.02869(7) 0.92429(9) 0.0232(3) Uani 1 1 d .
C33 C 0.78114(11) -0.00096(8) 0.96194(9) 0.0267(3) Uani 1 1 d .
H33A H 0.8039 0.0128 1.0176 0.032 Uiso 1 1 calc R
C34 C 0.83705(11) -0.05002(8) 0.92068(10) 0.0287(3) Uani 1 1 d .
C35 C 0.80411(11) -0.06823(8) 0.83857(10) 0.0281(3) Uani 1 1 d .
H35A H 0.8425 -0.1008 0.8092 0.034 Uiso 1 1 calc R
C36 C 0.71576(11) -0.03986(7) 0.79792(9) 0.0237(3) Uani 1 1 d .
C37 C 0.63665(12) 0.08356(9) 0.97093(9) 0.0303(3) Uani 1 1 d .
H37A H 0.6726 0.0922 1.0261 0.045 Uiso 1 1 calc R
H37B H 0.5691 0.0659 0.9781 0.045 Uiso 1 1 calc R
H37C H 0.6320 0.1282 0.9388 0.045 Uiso 1 1 calc R
C38 C 0.92964(13) -0.08452(9) 0.96473(12) 0.0407(4) Uani 1 1 d .
H38A H 0.9789 -0.0930 0.9242 0.061 Uiso 1 1 calc R
H38B H 0.9112 -0.1300 0.9893 0.061 Uiso 1 1 calc R
H38C H 0.9587 -0.0528 1.0092 0.061 Uiso 1 1 calc R
C39 C 0.68313(12) -0.06232(8) 0.70914(10) 0.0301(3) Uani 1 1 d .
H39A H 0.7154 -0.1076 0.6970 0.045 Uiso 1 1 calc R
H39B H 0.7027 -0.0257 0.6701 0.045 Uiso 1 1 calc R
H39C H 0.6101 -0.0683 0.7026 0.045 Uiso 1 1 calc R
C40 C 0.43126(9) 0.16901(7) 0.64652(8) 0.0191(3) Uani 1 1 d .
C41 C 0.43669(10) 0.24066(7) 0.67244(9) 0.0217(3) Uani 1 1 d .
C42 C 0.41504(10) 0.29440(7) 0.61310(9) 0.0238(3) Uani 1 1 d .
H42A H 0.4188 0.3428 0.6307 0.029 Uiso 1 1 calc R
C43 C 0.38810(10) 0.27911(7) 0.52909(9) 0.0239(3) Uani 1 1 d .
C44 C 0.38384(10) 0.20746(8) 0.50453(9) 0.0224(3) Uani 1 1 d .
H44A H 0.3662 0.1961 0.4472 0.027 Uiso 1 1 calc R
C45 C 0.40476(10) 0.15219(7) 0.56197(8) 0.0195(3) Uani 1 1 d .
C46 C 0.46516(12) 0.25983(8) 0.76307(9) 0.0293(3) Uani 1 1 d .
H46A H 0.4681 0.3118 0.7689 0.044 Uiso 1 1 calc R
H46B H 0.5309 0.2394 0.7812 0.044 Uiso 1 1 calc R
H46C H 0.4149 0.2407 0.7979 0.044 Uiso 1 1 calc R
C47 C 0.36276(13) 0.33809(8) 0.46656(10) 0.0317(3) Uani 1 1 d .
H47A H 0.3636 0.3840 0.4959 0.048 Uiso 1 1 calc R
H47B H 0.2959 0.3298 0.4380 0.048 Uiso 1 1 calc R
H47C H 0.4123 0.3388 0.4251 0.048 Uiso 1 1 calc R
C48 C 0.39964(11) 0.07516(7) 0.53389(9) 0.0233(3) Uani 1 1 d .
H48A H 0.4639 0.0517 0.5503 0.035 Uiso 1 1 calc R
H48B H 0.3857 0.0731 0.4727 0.035 Uiso 1 1 calc R
H48C H 0.3460 0.0507 0.5604 0.035 Uiso 1 1 calc R

loop_
_atom_site_aniso_label
_atom_site_aniso_U_11
_atom_site_aniso_U_22
_atom_site_aniso_U_33
_atom_site_aniso_U_23
_atom_site_aniso_U_13
_atom_site_aniso_U_12
S1 0.01459(15) 0.02327(17) 0.02148(16) -0.00323(12) 0.00060(12) -0.00185(12)
Si1 0.02069(19) 0.0252(2) 0.02092(18) 0.00054(15) 0.00090(14) -0.00614(14)
C1 0.0153(6) 0.0209(6) 0.0195(6) 0.0011(5) -0.0010(5) -0.0018(5)
S2 0.01472(16) 0.03022(18) 0.02309(17) 0.00729(13) -0.00022(12) -0.00229(12)
C2 0.0170(6) 0.0235(7) 0.0209(6) 0.0004(5) 0.0003(5) 0.0000(5)
C3 0.0220(7) 0.0285(7) 0.0257(7) -0.0075(6) -0.0003(5) -0.0012(6)
C4 0.0192(7) 0.0345(8) 0.0297(7) -0.0071(6) -0.0020(6) -0.0042(6)
C5 0.0158(6) 0.0327(8) 0.0274(7) -0.0027(6) 0.0007(5) 0.0004(5)
C6 0.0176(6) 0.0225(6) 0.0213(6) 0.0007(5) 0.0008(5) 0.0004(5)
C7 0.0182(6) 0.0200(6) 0.0224(6) -0.0037(5) 0.0000(5) -0.0002(5)
C8 0.0227(7) 0.0193(6) 0.0256(7) -0.0007(5) 0.0001(5) -0.0011(5)
C9 0.0224(7) 0.0194(6) 0.0321(7) -0.0011(6) -0.0030(6) 0.0026(5)
C10 0.0184(6) 0.0230(7) 0.0331(8) -0.0100(6) 0.0000(6) -0.0001(5)
C11 0.0231(7) 0.0322(8) 0.0232(7) -0.0059(6) 0.0032(5) -0.0001(6)
C12 0.0213(7) 0.0272(7) 0.0217(7) -0.0032(5) -0.0014(5) 0.0018(5)
C13 0.0362(9) 0.0280(8) 0.0308(8) 0.0080(6) 0.0039(6) 0.0033(6)
C14 0.0215(7) 0.0336(8) 0.0418(9) -0.0145(7) 0.0020(6) 0.0030(6)
C15 0.0290(8) 0.0445(9) 0.0217(7) 0.0032(6) 0.0002(6) 0.0088(7)
C16 0.0127(6) 0.0221(6) 0.0250(7) -0.0009(5) -0.0009(5) 0.0011(5)
C17 0.0141(6) 0.0221(6) 0.0249(7) 0.0000(5) -0.0007(5) 0.0025(5)
C18 0.0177(6) 0.0278(7) 0.0240(7) -0.0006(5) 0.0010(5) 0.0033(5)
C19 0.0161(6) 0.0265(7) 0.0330(8) -0.0061(6) -0.0034(5) 0.0046(5)
C20 0.0211(7) 0.0195(6) 0.0407(8) 0.0008(6) -0.0025(6) 0.0019(5)
C21 0.0175(6) 0.0245(7) 0.0302(7) 0.0036(6) -0.0005(5) 0.0018(5)
C22 0.0248(7) 0.0242(7) 0.0264(7) 0.0015(6) 0.0046(6) 0.0007(5)
C23 0.0272(8) 0.0297(8) 0.0410(9) -0.0118(7) -0.0029(6) 0.0064(6)
C24 0.0383(9) 0.0294(8) 0.0387(9) 0.0109(7) 0.0070(7) 0.0026(7)
C25 0.0156(6) 0.0201(6) 0.0195(6) -0.0005(5) 0.0007(5) -0.0028(5)
C26 0.0188(6) 0.0190(6) 0.0206(6) -0.0007(5) 0.0005(5) -0.0005(5)
C27 0.0234(7) 0.0195(6) 0.0229(7) 0.0018(5) 0.0030(5) -0.0027(5)
C28 0.0190(6) 0.0216(7) 0.0278(7) -0.0028(5) 0.0055(5) -0.0049(5)
C29 0.0149(6) 0.0217(6) 0.0270(7) -0.0034(5) 0.0002(5) 0.0000(5)
C30 0.0174(6) 0.0184(6) 0.0194(6) -0.0030(5) -0.0005(5) -0.0009(5)
C31 0.0190(6) 0.0186(6) 0.0228(6) 0.0042(5) -0.0005(5) -0.0023(5)
C32 0.0239(7) 0.0229(7) 0.0223(7) 0.0054(5) -0.0002(5) -0.0032(5)
C33 0.0279(7) 0.0266(7) 0.0241(7) 0.0068(6) -0.0052(6) -0.0041(6)
C34 0.0236(7) 0.0221(7) 0.0386(8) 0.0077(6) -0.0072(6) -0.0024(5)
C35 0.0225(7) 0.0209(7) 0.0400(8) -0.0004(6) -0.0021(6) 0.0013(5)
C36 0.0216(7) 0.0199(6) 0.0291(7) 0.0005(5) -0.0009(5) -0.0023(5)
C37 0.0314(8) 0.0380(8) 0.0211(7) -0.0006(6) 0.0003(6) 0.0008(6)
C38 0.0340(9) 0.0301(8) 0.0543(11) 0.0041(8) -0.0167(8) 0.0044(7)
C39 0.0272(7) 0.0292(8) 0.0329(8) -0.0079(6) -0.0021(6) 0.0017(6)
C40 0.0134(6) 0.0198(6) 0.0235(6) -0.0005(5) -0.0009(5) 0.0001(5)
C41 0.0192(6) 0.0213(7) 0.0242(7) -0.0034(5) 0.0000(5) -0.0020(5)
C42 0.0227(7) 0.0171(6) 0.0315(7) -0.0023(5) 0.0017(6) -0.0008(5)
C43 0.0199(6) 0.0217(7) 0.0298(7) 0.0031(6) 0.0013(5) 0.0019(5)
C44 0.0201(6) 0.0250(7) 0.0216(6) -0.0012(5) -0.0018(5) 0.0022(5)
C45 0.0154(6) 0.0198(6) 0.0228(6) -0.0014(5) -0.0002(5) 0.0002(5)
C46 0.0362(8) 0.0236(7) 0.0272(7) -0.0067(6) -0.0028(6) -0.0031(6)
C47 0.0357(8) 0.0235(7) 0.0351(8) 0.0054(6) -0.0005(7) 0.0029(6)
C48 0.0250(7) 0.0204(6) 0.0238(7) -0.0028(5) -0.0012(5) 0.0007(5)

loop_
_atom_type_symbol
_atom_type_description
_atom_type_scat_dispersion_real
_atom_type_scat_dispersion_imag
_atom_type_scat_source
C C 0.0033 0.0016 'International Tables Vol C Tables 4.2.6.8 and 6.1.1.4'
H H 0.0000 0.0000 'International Tables Vol C Tables 4.2.6.8 and 6.1.1.4'
Si Si 0.0817 0.0704 'International Tables Vol C Tables 4.2.6.8 and 6.1.1.4'
S S 0.1246 0.1234 'International Tables Vol C Tables 4.2.6.8 and 6.1.1.4'

loop_
_geom_angle_atom_site_label_1
_geom_angle_atom_site_label_2
_geom_angle_atom_site_label_3
_geom_angle
C1 S1 Si1 100.85(5)
S2 Si1 S1 90.519(19)
C2 C1 C6 120.41(12)
C2 C1 S1 122.20(10)
C6 C1 S1 117.25(10)
C25 S2 Si1 105.01(4)
C3 C2 C1 118.48(12)
C3 C2 C7 116.59(12)
C1 C2 C7 124.93(12)
C4 C3 C2 121.49(13)
C4 C3 H3A 119.3
C2 C3 H3A 119.3
C3 C4 C5 119.62(13)
C3 C4 H4A 120.2
C5 C4 H4A 120.2
C4 C5 C6 121.13(13)
C4 C5 H5A 119.4
C6 C5 H5A 119.4
C5 C6 C1 118.87(13)
C5 C6 C16 119.10(12)
C1 C6 C16 121.95(12)
C8 C7 C12 119.74(13)
C8 C7 C2 121.10(12)
C12 C7 C2 118.85(12)
C9 C8 C7 118.81(13)
C9 C8 C13 119.35(13)
C7 C8 C13 121.84(13)
C10 C9 C8 122.22(13)
C10 C9 H9A 118.9
C8 C9 H9A 118.9
C9 C10 C11 118.36(13)
C9 C10 C14 121.60(14)
C11 C10 C14 120.02(14)
C12 C11 C10 121.45(14)
C12 C11 H11A 119.3
C10 C11 H11A 119.3
C11 C12 C7 119.38(13)
C11 C12 C15 118.90(13)
C7 C12 C15 121.71(13)
C8 C13 H13A 109.5
C8 C13 H13B 109.5
H13A C13 H13B 109.5
C8 C13 H13C 109.5
H13A C13 H13C 109.5
H13B C13 H13C 109.5
C10 C14 H14A 109.5
C10 C14 H14B 109.5
H14A C14 H14B 109.5
C10 C14 H14C 109.5
H14A C14 H14C 109.5
H14B C14 H14C 109.5
C12 C15 H15A 109.5
C12 C15 H15B 109.5
H15A C15 H15B 109.5
C12 C15 H15C 109.5
H15A C15 H15C 109.5
H15B C15 H15C 109.5
C17 C16 C21 120.10(13)
C17 C16 C6 118.49(12)
C21 C16 C6 121.37(13)
C18 C17 C16 118.89(13)
C18 C17 C22 120.19(13)
C16 C17 C22 120.91(12)
C19 C18 C17 122.01(14)
C19 C18 H18A 119.0
C17 C18 H18A 119.0
C20 C19 C18 117.98(13)
C20 C19 C23 121.54(14)
C18 C19 C23 120.48(14)
C19 C20 C21 122.06(13)
C19 C20 H20A 119.0
C21 C20 H20A 119.0
C20 C21 C16 118.90(13)
C20 C21 C24 120.54(13)
C16 C21 C24 120.55(13)
C17 C22 H22A 109.5
C17 C22 H22B 109.5
H22A C22 H22B 109.5
C17 C22 H22C 109.5
H22A C22 H22C 109.5
H22B C22 H22C 109.5
C19 C23 H23A 109.5
C19 C23 H23B 109.5
H23A C23 H23B 109.5
C19 C23 H23C 109.5
H23A C23 H23C 109.5
H23B C23 H23C 109.5
C21 C24 H24A 109.5
C21 C24 H24B 109.5
H24A C24 H24B 109.5
C21 C24 H24C 109.5
H24A C24 H24C 109.5
H24B C24 H24C 109.5
C26 C25 C30 120.15(12)
C26 C25 S2 123.85(10)
C30 C25 S2 115.82(10)
C27 C26 C25 118.42(12)
C27 C26 C31 116.84(12)
C25 C26 C31 124.74(12)
C28 C27 C26 121.57(13)
C28 C27 H27A 119.2
C26 C27 H27A 119.2
C27 C28 C29 119.69(12)
C27 C28 H28A 120.2
C29 C28 H28A 120.2
C28 C29 C30 120.70(12)
C28 C29 H29A 119.6
C30 C29 H29A 119.6
C29 C30 C25 119.43(12)
C29 C30 C40 118.38(11)
C25 C30 C40 122.18(12)
C36 C31 C32 119.79(12)
C36 C31 C26 120.85(12)
C32 C31 C26 119.15(12)
C33 C32 C31 118.94(13)
C33 C32 C37 119.90(13)
C31 C32 C37 121.11(13)
C34 C33 C32 122.11(14)
C34 C33 H33A 118.9
C32 C33 H33A 118.9
C33 C34 C35 118.23(13)
C33 C34 C38 121.00(15)
C35 C34 C38 120.74(15)
C34 C35 C36 121.83(14)
C34 C35 H35A 119.1
C36 C35 H35A 119.1
C35 C36 C31 119.08(13)
C35 C36 C39 119.42(13)
C31 C36 C39 121.50(13)
C32 C37 H37A 109.5
C32 C37 H37B 109.5
H37A C37 H37B 109.5
C32 C37 H37C 109.5
H37A C37 H37C 109.5
H37B C37 H37C 109.5
C34 C38 H38A 109.5
C34 C38 H38B 109.5
H38A C38 H38B 109.5
C34 C38 H38C 109.5
H38A C38 H38C 109.5
H38B C38 H38C 109.5
C36 C39 H39A 109.5
C36 C39 H39B 109.5
H39A C39 H39B 109.5
C36 C39 H39C 109.5
H39A C39 H39C 109.5
H39B C39 H39C 109.5
C45 C40 C41 120.06(12)
C45 C40 C30 120.07(12)
C41 C40 C30 119.80(12)
C42 C41 C40 119.13(13)
C42 C41 C46 120.02(12)
C40 C41 C46 120.85(13)
C43 C42 C41 121.90(13)
C43 C42 H42A 119.1
C41 C42 H42A 119.1
C42 C43 C44 118.04(13)
C42 C43 C47 120.88(13)
C44 C43 C47 121.07(13)
C45 C44 C43 121.78(13)
C45 C44 H44A 119.1
C43 C44 H44A 119.1
C44 C45 C40 119.08(12)
C44 C45 C48 120.80(12)
C40 C45 C48 120.12(12)
C41 C46 H46A 109.5
C41 C46 H46B 109.5
H46A C46 H46B 109.5
C41 C46 H46C 109.5
H46A C46 H46C 109.5
H46B C46 H46C 109.5
C43 C47 H47A 109.5
C43 C47 H47B 109.5
H47A C47 H47B 109.5
C43 C47 H47C 109.5
H47A C47 H47C 109.5
H47B C47 H47C 109.5
C45 C48 H48A 109.5
C45 C48 H48B 109.5
H48A C48 H48B 109.5
C45 C48 H48C 109.5
H48A C48 H48C 109.5
H48B C48 H48C 109.5

loop_
_geom_bond_atom_site_label_1
_geom_bond_atom_site_label_2
_geom_bond_distance
S1 C1 1.7916(13)
S1 Si1 2.1607(5)
Si1 S2 2.1560(5)
C1 C2 1.4079(19)
C1 C6 1.4145(18)
S2 C25 1.7902(13)
C2 C3 1.4019(19)
C2 C7 1.4996(18)
C3 C4 1.384(2)
C3 H3A 0.9500
C4 C5 1.386(2)
C4 H4A 0.9500
C5 C6 1.3971(19)
C5 H5A 0.9500
C6 C16 1.4964(19)
C7 C8 1.4068(19)
C7 C12 1.412(2)
C8 C9 1.395(2)
C8 C13 1.506(2)
C9 C10 1.386(2)
C9 H9A 0.9500
C10 C11 1.395(2)
C10 C14 1.509(2)
C11 C12 1.392(2)
C11 H11A 0.9500
C12 C15 1.511(2)
C13 H13A 0.9800
C13 H13B 0.9800
C13 H13C 0.9800
C14 H14A 0.9800
C14 H14B 0.9800
C14 H14C 0.9800
C15 H15A 0.9800
C15 H15B 0.9800
C15 H15C 0.9800
C16 C17 1.4021(19)
C16 C21 1.4096(19)
C17 C18 1.3980(19)
C17 C22 1.5113(19)
C18 C19 1.392(2)
C18 H18A 0.9500
C19 C20 1.391(2)
C19 C23 1.513(2)
C20 C21 1.394(2)
C20 H20A 0.9500
C21 C24 1.509(2)
C22 H22A 0.9800
C22 H22B 0.9800
C22 H22C 0.9800
C23 H23A 0.9800
C23 H23B 0.9800
C23 H23C 0.9800
C24 H24A 0.9800
C24 H24B 0.9800
C24 H24C 0.9800
C25 C26 1.4107(18)
C25 C30 1.4124(18)
C26 C27 1.4028(19)
C26 C31 1.5038(18)
C27 C28 1.387(2)
C27 H27A 0.9500
C28 C29 1.387(2)
C28 H28A 0.9500
C29 C30 1.3980(18)
C29 H29A 0.9500
C30 C40 1.4990(18)
C31 C36 1.406(2)
C31 C32 1.4133(19)
C32 C33 1.395(2)
C32 C37 1.509(2)
C33 C34 1.390(2)
C33 H33A 0.9500
C34 C35 1.390(2)
C34 C38 1.514(2)
C35 C36 1.402(2)
C35 H35A 0.9500
C36 C39 1.508(2)
C37 H37A 0.9800
C37 H37B 0.9800
C37 H37C 0.9800
C38 H38A 0.9800
C38 H38B 0.9800
C38 H38C 0.9800
C39 H39A 0.9800
C39 H39B 0.9800
C39 H39C 0.9800
C40 C45 1.4029(18)
C40 C41 1.4054(18)
C41 C42 1.396(2)
C41 C46 1.5088(19)
C42 C43 1.389(2)
C42 H42A 0.9500
C43 C44 1.399(2)
C43 C47 1.509(2)
C44 C45 1.3961(19)
C44 H44A 0.9500
C45 C48 1.5119(18)
C46 H46A 0.9800
C46 H46B 0.9800
C46 H46C 0.9800
C47 H47A 0.9800
C47 H47B 0.9800
C47 H47C 0.9800
C48 H48A 0.9800
C48 H48B 0.9800
C48 H48C 0.9800

loop_
_geom_torsion_atom_site_label_1
_geom_torsion_atom_site_label_2
_geom_torsion_atom_site_label_3
_geom_torsion_atom_site_label_4
_geom_torsion
C1 S1 Si1 S2 164.51(5)
Si1 S1 C1 C2 -47.76(12)
Si1 S1 C1 C6 136.54(10)
S1 Si1 S2 C25 168.67(5)
C6 C1 C2 C3 0.6(2)
S1 C1 C2 C3 -174.95(11)
C6 C1 C2 C7 -178.70(13)
S1 C1 C2 C7 5.73(19)
C1 C2 C3 C4 -0.8(2)
C7 C2 C3 C4 178.56(14)
C2 C3 C4 C5 0.4(2)
C3 C4 C5 C6 0.2(2)
C4 C5 C6 C1 -0.4(2)
C4 C5 C6 C16 176.37(14)
C2 C1 C6 C5 0.0(2)
S1 C1 C6 C5 175.74(11)
C2 C1 C6 C16 -176.69(12)
S1 C1 C6 C16 -0.91(18)
C3 C2 C7 C8 105.36(16)
C1 C2 C7 C8 -75.31(18)
C3 C2 C7 C12 -68.26(17)
C1 C2 C7 C12 111.07(16)
C12 C7 C8 C9 1.0(2)
C2 C7 C8 C9 -172.59(13)
C12 C7 C8 C13 -179.16(13)
C2 C7 C8 C13 7.3(2)
C7 C8 C9 C10 0.6(2)
C13 C8 C9 C10 -179.31(14)
C8 C9 C10 C11 -2.0(2)
C8 C9 C10 C14 176.50(13)
C9 C10 C11 C12 2.0(2)
C14 C10 C11 C12 -176.57(13)
C10 C11 C12 C7 -0.5(2)
C10 C11 C12 C15 -179.20(14)
C8 C7 C12 C11 -1.0(2)
C2 C7 C12 C11 172.70(13)
C8 C7 C12 C15 177.66(14)
C2 C7 C12 C15 -8.6(2)
C5 C6 C16 C17 -73.32(17)
C1 C6 C16 C17 103.32(15)
C5 C6 C16 C21 104.40(16)
C1 C6 C16 C21 -78.96(17)
C21 C16 C17 C18 2.34(19)
C6 C16 C17 C18 -179.91(12)
C21 C16 C17 C22 -176.80(12)
C6 C16 C17 C22 0.95(19)
C16 C17 C18 C19 -0.8(2)
C22 C17 C18 C19 178.32(13)
C17 C18 C19 C20 -1.3(2)
C17 C18 C19 C23 179.21(13)
C18 C19 C20 C21 2.1(2)
C23 C19 C20 C21 -178.51(13)
C19 C20 C21 C16 -0.6(2)
C19 C20 C21 C24 -179.75(14)
C17 C16 C21 C20 -1.7(2)
C6 C16 C21 C20 -179.35(12)
C17 C16 C21 C24 177.51(13)
C6 C16 C21 C24 -0.2(2)
Si1 S2 C25 C26 -42.01(12)
Si1 S2 C25 C30 142.88(9)
C30 C25 C26 C27 0.73(19)
S2 C25 C26 C27 -174.18(10)
C30 C25 C26 C31 -178.25(12)
S2 C25 C26 C31 6.84(19)
C25 C26 C27 C28 0.8(2)
C31 C26 C27 C28 179.88(13)
C26 C27 C28 C29 -0.9(2)
C27 C28 C29 C30 -0.6(2)
C28 C29 C30 C25 2.1(2)
C28 C29 C30 C40 -176.92(12)
C26 C25 C30 C29 -2.15(19)
S2 C25 C30 C29 173.15(10)
C26 C25 C30 C40 176.79(12)
S2 C25 C30 C40 -7.90(17)
C27 C26 C31 C36 103.45(15)
C25 C26 C31 C36 -77.55(18)
C27 C26 C31 C32 -71.31(16)
C25 C26 C31 C32 107.70(16)
C36 C31 C32 C33 -0.3(2)
C26 C31 C32 C33 174.52(12)
C36 C31 C32 C37 176.91(13)
C26 C31 C32 C37 -8.3(2)
C31 C32 C33 C34 -0.8(2)
C37 C32 C33 C34 -178.00(14)
C32 C33 C34 C35 1.7(2)
C32 C33 C34 C38 -176.49(14)
C33 C34 C35 C36 -1.6(2)
C38 C34 C35 C36 176.61(15)
C34 C35 C36 C31 0.5(2)
C34 C35 C36 C39 -179.23(14)
C32 C31 C36 C35 0.4(2)
C26 C31 C36 C35 -174.33(13)
C32 C31 C36 C39 -179.83(13)
C26 C31 C36 C39 5.4(2)
C29 C30 C40 C45 -80.22(16)
C25 C30 C40 C45 100.82(15)
C29 C30 C40 C41 96.81(15)
C25 C30 C40 C41 -82.15(17)
C45 C40 C41 C42 0.2(2)
C30 C40 C41 C42 -176.78(12)
C45 C40 C41 C46 -179.94(13)
C30 C40 C41 C46 3.0(2)
C40 C41 C42 C43 0.1(2)
C46 C41 C42 C43 -179.72(13)
C41 C42 C43 C44 -0.5(2)
C41 C42 C43 C47 178.59(14)
C42 C43 C44 C45 0.7(2)
C47 C43 C44 C45 -178.46(13)
C43 C44 C45 C40 -0.3(2)
C43 C44 C45 C48 180.00(13)
C41 C40 C45 C44 -0.13(19)
C30 C40 C45 C44 176.89(12)
C41 C40 C45 C48 179.54(12)
C30 C40 C45 C48 -3.44(19)
